data_7703943
loop_
_publ_author_name
'Hern\'andez-Vald\'es, Daniel'
'Avignon, Fr\'ed\'eric'
'M\"uller, Peter'
'Meola, Giuseppe'
'Probst, Benjamin'
'Fox, Thomas'
'Spingler, Bernhard'
'Alberto, Roger'

_publ_section_title
;
 [Re(\h<sup>6</sup>-arene)<sub>2</sub>]<sup>+</sup> as a highly stable
 ferrocene-like scaffold for ligands and complexes.
;
_journal_issue 16
_journal_name_full 'Dalton transactions (Cambridge, England : 2003)'
_journal_page_first 5250
_journal_page_last 5256
_journal_paper_doi 10.1039/d0dt00731e
_journal_volume 49
_journal_year 2020
_chemical_formula_moiety 'C32 H26 N6 Re, F6 P'
_chemical_formula_sum 'C32 H26 F6 N6 P Re'
_chemical_formula_weight 825.76
_space_group_crystal_system monoclinic
_space_group_IT_number 15
_space_group_name_Hall '-C 2yc'
_space_group_name_H-M_alt 'C 1 2/c 1'
_atom_sites_solution_hydrogens geom
_atom_sites_solution_primary dual
_audit_creation_date 2019-09-20
_audit_creation_method
;
Olex2 1.2
(compiled 2018.05.29 svn.r3508 for OlexSys, GUI svn.r5506)
;
_audit_update_record
;
2019-10-03 deposited with the CCDC.	2020-04-03 downloaded from the CCDC.
;
_cell_angle_alpha 90
_cell_angle_beta 102.4340(8)
_cell_angle_gamma 90
_cell_formula_units_Z 4
_cell_length_a 14.62401(13)
_cell_length_b 7.99651(7)
_cell_length_c 25.03769(19)
_cell_measurement_reflns_used 12622
_cell_measurement_temperature 160.00(10)
_cell_measurement_theta_max 79.1120
_cell_measurement_theta_min 3.6020
_cell_volume 2859.26(4)
_computing_cell_refinement 'CrysAlisPro 1.171.40.53 (Rigaku OD, 2019)'
_computing_data_collection 'CrysAlisPro 1.171.40.53 (Rigaku OD, 2019)'
_computing_data_reduction 'CrysAlisPro 1.171.40.53 (Rigaku OD, 2019)'
_computing_molecular_graphics 'Olex2 (Dolomanov et al., 2009)'
_computing_publication_material 'Olex2 (Dolomanov et al., 2009)'
_computing_structure_refinement 'ShelXL (Sheldrick, 2015)'
_computing_structure_solution 'ShelXT (Sheldrick, 2015)'
_diffrn_ambient_environment N~2~
_diffrn_ambient_temperature 160.00(10)
_diffrn_detector 'CCD plate'
_diffrn_detector_area_resol_mean 5.8140
_diffrn_detector_type 'Pilatus 200K'
_diffrn_measured_fraction_theta_full 1.000
_diffrn_measured_fraction_theta_max 0.985
_diffrn_measurement_details
;
List of Runs (angles in degrees, time in seconds):

  # Type    Start    End  Width  t~exp~   \w     \q     \k     \f   Frames
#--------------------------------------------------------------------------
  1  \w    -66.00  23.00   0.50    0.50    --  -49.87  57.00  90.00  178
  2  \w    -69.00  -9.00   0.50    2.00    --  -88.50  30.00 120.00  120
  3  \w    -66.00  23.00   0.50    0.50    --  -49.87  57.00 -60.00  178
  4  \w    -65.00  29.00   0.50    0.50    --  -49.87  38.00-150.00  188
  5  \w   -123.00 -33.00   0.50    0.50    --  -49.87 -57.00  90.00  180
  6  \w   -128.00 -35.00   0.50    0.50    --  -49.87 -38.00 -30.00  186
  7  \w   -123.00 -33.00   0.50    0.50    --  -49.87 -57.00-120.00  180
  8  \w   -123.00 -88.00   0.50    0.50    --  -49.87 -57.00 -60.00   70
  9  \w   -123.00 -33.00   0.50    0.50    --  -49.87 -57.00-180.00  180
 10  \w   -163.00 -73.00   0.50    2.00    --  -88.50 -52.00  -4.00  180
 11  \w     31.00  69.00   0.50    2.00    --  110.00 -30.00  60.00   76
 12  \w     94.00 178.00   0.50    2.00    --  110.00  15.00 120.00  168
 13  \w     94.00 178.00   0.50    2.00    --  110.00  15.00  60.00  168
 14  \w     96.00 178.00   0.50    2.00    --  110.00  45.00 -90.00  164
 15  \w     34.00  80.00   0.50    2.00    --  110.00 -48.00 -67.11   92
 16  \w     36.00  88.00   0.50    2.00    --  110.00 -53.00 -44.51  104
 17  \w     31.00  69.00   0.50    2.00    --  110.00 -30.00 -30.00   76
 18  \w     35.00  86.00   0.50    2.00    --  110.00 -52.00 -76.56  102
 19  \w     36.00  88.00   0.50    2.00    --  110.00 -53.00-156.99  104
 20  \w     34.00  79.00   0.50    2.00    --  110.00 -47.00   8.12   90
 21  \w     36.00  91.00   0.50    2.00    --  110.00 -55.00  17.34  110
 22  \w     35.00  86.00   0.50    2.00    --  110.00 -52.00 129.14  102
 23  \w     34.00  78.00   0.50    2.00    --  110.00 -46.00 166.17   88
 24  \w     31.00  69.00   0.50    2.00    --  110.00 -30.00 150.00   76
 25  \w     31.00  69.00   0.50    2.00    --  110.00 -30.00 120.00   76
 26  \w     34.00  78.00   0.50    2.00    --  110.00 -46.00  32.27   88
 27  \w     31.00  69.00   0.50    2.00    --  110.00 -30.00  30.00   76
;
_diffrn_measurement_device 'four-circle diffractometer'
_diffrn_measurement_device_type 'XtaLAB Synergy, Dualflex, Pilatus 200K'
_diffrn_measurement_method '\w scans'
_diffrn_orient_matrix_type 'CrysAlisPro convention (1999,Acta A55,543-557)'
_diffrn_orient_matrix_UB_11 -0.0662370000
_diffrn_orient_matrix_UB_12 0.1103053000
_diffrn_orient_matrix_UB_13 0.0251064000
_diffrn_orient_matrix_UB_21 -0.0290213000
_diffrn_orient_matrix_UB_22 0.0954504000
_diffrn_orient_matrix_UB_23 -0.0544774000
_diffrn_orient_matrix_UB_31 -0.0800470000
_diffrn_orient_matrix_UB_32 -0.1258247000
_diffrn_orient_matrix_UB_33 -0.0192964000
_diffrn_radiation_monochromator mirror
_diffrn_radiation_probe x-ray
_diffrn_radiation_type CuK\a
_diffrn_radiation_wavelength 1.54184
_diffrn_reflns_av_R_equivalents 0.0191
_diffrn_reflns_av_unetI/netI 0.0123
_diffrn_reflns_Laue_measured_fraction_full 1.000
_diffrn_reflns_Laue_measured_fraction_max 0.985
_diffrn_reflns_limit_h_max 17
_diffrn_reflns_limit_h_min -18
_diffrn_reflns_limit_k_max 9
_diffrn_reflns_limit_k_min -10
_diffrn_reflns_limit_l_max 31
_diffrn_reflns_limit_l_min -31
_diffrn_reflns_number 15828
_diffrn_reflns_point_group_measured_fraction_full 1.000
_diffrn_reflns_point_group_measured_fraction_max 0.985
_diffrn_reflns_theta_full 67.684
_diffrn_reflns_theta_max 79.341
_diffrn_reflns_theta_min 3.615
_diffrn_source 'micro-focus sealed X-ray tube'
_diffrn_source_type 'PhotonJet (Cu) X-ray Source'
_exptl_absorpt_coefficient_mu 9.513
_exptl_absorpt_correction_T_max 1.000
_exptl_absorpt_correction_T_min 0.383
_exptl_absorpt_correction_type gaussian
_exptl_absorpt_process_details
;
CrysAlisPro 1.171.40.53 (Rigaku Oxford Diffraction, 2019)
Numerical absorption correction based on gaussian integration over
			a multifaceted crystal model
Empirical absorption correction using spherical harmonics,
 implemented in SCALE3 ABSPACK scaling algorithm.
;
_exptl_crystal_colour orange
_exptl_crystal_colour_primary orange
_exptl_crystal_density_diffrn 1.918
_exptl_crystal_description plate
_exptl_crystal_F_000 1616
_exptl_crystal_size_max 0.151
_exptl_crystal_size_mid 0.061
_exptl_crystal_size_min 0.035
_refine_diff_density_max 1.880
_refine_diff_density_min -0.900
_refine_diff_density_rms 0.104
_refine_ls_extinction_method none
_refine_ls_goodness_of_fit_ref 1.179
_refine_ls_hydrogen_treatment constr
_refine_ls_matrix_type full
_refine_ls_number_parameters 211
_refine_ls_number_reflns 3055
_refine_ls_number_restraints 0
_refine_ls_restrained_S_all 1.179
_refine_ls_R_factor_all 0.0282
_refine_ls_R_factor_gt 0.0277
_refine_ls_shift/su_max 0.000
_refine_ls_shift/su_mean 0.000
_refine_ls_structure_factor_coef Fsqd
_refine_ls_weighting_details 'w=1/[\s^2^(Fo^2^)+(0.0389P)^2^+9.6077P] where P=(Fo^2^+2Fc^2^)/3'
_refine_ls_weighting_scheme calc
_refine_ls_wR_factor_gt 0.0748
_refine_ls_wR_factor_ref 0.0752
_reflns_Friedel_coverage 0.000
_reflns_number_gt 2976
_reflns_number_total 3055
_reflns_threshold_expression 'I > 2\s(I)'
_cod_data_source_file d0dt00731e2.cif
_cod_data_source_block dhv_16_10_17_160
_cod_depositor_comments 'Adding full bibliography for 7703939--7703947.cif.'
_cod_database_code 7703943
_shelx_shelxl_version_number 2018/1
_chemical_oxdiff_formula 'C30 H30 N6 Re P F6'
_shelx_space_group_comment
;
The symmetry employed for this shelxl refinement is uniquely defined
by the following loop, which should always be used as a source of
symmetry information in preference to the above space-group names.
They are only intended as comments.
;
_diffrn_oxdiff_digest_frames
;
01a3164f8eeb2683439e392c03ab6644ce0340012d8
;
_reflns_odcompleteness_completeness 99.81
_reflns_odcompleteness_iscentric 1
_reflns_odcompleteness_theta 74.33
_olex2_refinement_description
;
1. Fixed Uiso
 At 1.2 times of:
  All C(H) groups
2.a Aromatic/amide H refined with riding coordinates:
 C2(H2), C3(H3), C4(H4), C5(H5), C6(H6), C8(H8), C9(H9), C10(H10), C11(H11),
 C13(H13), C14(H14), C15(H15), C16(H16)
;
_olex2_submission_special_instructions 'No special instructions were received'
_oxdiff_exptl_absorpt_empirical_details
;
Empirical correction (ABSPACK) includes:
- Absorption correction using spherical harmonics
- Frame scaling
;
_oxdiff_exptl_absorpt_empirical_full_max 1.469
_oxdiff_exptl_absorpt_empirical_full_min 0.782

loop_
_space_group_symop_operation_xyz
'x, y, z'
'-x, y, -z+1/2'
'x+1/2, y+1/2, z'
'-x+1/2, y+1/2, -z+1/2'
'-x, -y, -z'
'x, -y, z-1/2'
'-x+1/2, -y+1/2, -z'
'x+1/2, -y+1/2, z-1/2'

loop_
_atom_site_label
_atom_site_type_symbol
_atom_site_fract_x
_atom_site_fract_y
_atom_site_fract_z
_atom_site_U_iso_or_equiv
_atom_site_adp_type
_atom_site_occupancy
_atom_site_site_symmetry_order
_atom_site_calc_flag
_atom_site_refinement_flags_posn
_atom_site_refinement_flags_adp
_atom_site_refinement_flags_occupancy
_atom_site_disorder_assembly
_atom_site_disorder_group
Re1 Re 0.500000 0.500000 0.500000 0.02197(9) Uani 1 2 d S T P . .
P1 P 0.500000 0.41910(14) 0.750000 0.0231(2) Uani 1 2 d S T P . .
F1 F 0.500000 0.6192(4) 0.750000 0.0443(7) Uani 1 2 d S T P . .
F2 F 0.38937(14) 0.4184(3) 0.72830(11) 0.0523(6) Uani 1 1 d . . . . .
F3 F 0.500000 0.2196(3) 0.750000 0.0383(6) Uani 1 2 d S T P . .
F4 F 0.51381(19) 0.4189(3) 0.68855(8) 0.0517(6) Uani 1 1 d . . . . .
N1 N 0.69088(17) 0.6753(3) 0.58501(10) 0.0243(5) Uani 1 1 d . . . . .
N2 N 0.74838(18) 0.4070(4) 0.57236(11) 0.0300(6) Uani 1 1 d . . . . .
N3 N 0.69459(19) 0.9511(4) 0.61756(11) 0.0286(5) Uani 1 1 d . . . . .
C1 C 0.6226(2) 0.6772(4) 0.53580(11) 0.0225(6) Uani 1 1 d . . . . .
C2 C 0.5352(2) 0.7559(4) 0.53447(12) 0.0240(6) Uani 1 1 d . . . . .
H2 H 0.522254 0.799711 0.567325 0.029 Uiso 1 1 calc R . . . .
C3 C 0.4665(2) 0.7704(4) 0.48487(14) 0.0291(7) Uani 1 1 d . . . . .
H3 H 0.409136 0.826652 0.484533 0.035 Uiso 1 1 calc R . . . .
C4 C 0.4839(2) 0.7009(4) 0.43629(13) 0.0316(7) Uani 1 1 d . . . . .
H4 H 0.438331 0.709607 0.403047 0.038 Uiso 1 1 calc R . . . .
C5 C 0.5697(2) 0.6183(4) 0.43747(12) 0.0287(6) Uani 1 1 d . . . . .
H5 H 0.581608 0.571481 0.404775 0.034 Uiso 1 1 calc R . . . .
C6 C 0.6382(2) 0.6044(4) 0.48681(12) 0.0268(6) Uani 1 1 d . . . . .
H6 H 0.694855 0.546024 0.487094 0.032 Uiso 1 1 calc R . . . .
C7 C 0.7614(2) 0.5519(4) 0.59858(12) 0.0216(5) Uani 1 1 d . . . . .
C8 C 0.8410(2) 0.5882(4) 0.63933(12) 0.0260(6) Uani 1 1 d . . . . .
H8 H 0.849689 0.695546 0.655923 0.031 Uiso 1 1 calc R . . . .
C9 C 0.9063(2) 0.4630(5) 0.65449(14) 0.0303(7) Uani 1 1 d . . . . .
H9 H 0.960394 0.482466 0.682511 0.036 Uiso 1 1 calc R . . . .
C10 C 0.8931(2) 0.3096(4) 0.62892(13) 0.0305(7) Uani 1 1 d . . . . .
H10 H 0.936584 0.221105 0.639401 0.037 Uiso 1 1 calc R . . . .
C11 C 0.8144(2) 0.2885(4) 0.58752(14) 0.0346(7) Uani 1 1 d . . . . .
H11 H 0.806429 0.184573 0.568697 0.041 Uiso 1 1 calc R . . . .
C12 C 0.68155(19) 0.7904(4) 0.62738(12) 0.0235(6) Uani 1 1 d . . . . .
C13 C 0.6618(2) 0.7298(4) 0.67542(13) 0.0285(6) Uani 1 1 d . . . . .
H13 H 0.652045 0.613741 0.680072 0.034 Uiso 1 1 calc R . . . .
C14 C 0.6566(2) 0.8433(5) 0.71665(13) 0.0341(7) Uani 1 1 d . . . . .
H14 H 0.643906 0.806271 0.750377 0.041 Uiso 1 1 calc R . . . .
C15 C 0.6702(3) 1.0100(4) 0.70771(17) 0.0342(9) Uani 1 1 d . . . . .
H15 H 0.667240 1.090541 0.735199 0.041 Uiso 1 1 calc R . . . .
C16 C 0.6881(2) 1.0583(4) 0.65834(14) 0.0329(7) Uani 1 1 d . . . . .
H16 H 0.696447 1.174122 0.652465 0.039 Uiso 1 1 calc R . . . .

loop_
_atom_site_aniso_label
_atom_site_aniso_U_11
_atom_site_aniso_U_22
_atom_site_aniso_U_33
_atom_site_aniso_U_23
_atom_site_aniso_U_13
_atom_site_aniso_U_12
Re1 0.02089(12) 0.02367(13) 0.01817(12) 0.00103(6) -0.00278(8) 0.00155(6)
P1 0.0193(5) 0.0290(6) 0.0183(5) 0.000 -0.0022(4) 0.000
F1 0.0541(19) 0.0299(15) 0.0448(17) 0.000 0.0016(14) 0.000
F2 0.0212(10) 0.0552(15) 0.0713(16) -0.0062(12) -0.0100(10) 0.0045(10)
F3 0.0363(15) 0.0280(14) 0.0498(17) 0.000 0.0077(13) 0.000
F4 0.0745(16) 0.0576(15) 0.0252(10) 0.0003(10) 0.0156(10) -0.0013(13)
N1 0.0210(11) 0.0264(12) 0.0221(11) -0.0041(10) -0.0030(9) 0.0043(10)
N2 0.0242(12) 0.0294(14) 0.0322(14) -0.0058(11) -0.0033(10) 0.0052(11)
N3 0.0299(14) 0.0257(12) 0.0267(13) -0.0015(12) -0.0018(11) 0.0029(12)
C1 0.0217(13) 0.0219(13) 0.0212(13) -0.0008(11) -0.0014(10) -0.0008(11)
C2 0.0242(14) 0.0193(13) 0.0249(14) -0.0019(11) -0.0024(11) 0.0024(11)
C3 0.0286(15) 0.0186(14) 0.0346(16) 0.0040(12) -0.0051(13) 0.0044(12)
C4 0.0338(16) 0.0306(16) 0.0246(14) 0.0085(12) -0.0063(12) -0.0024(13)
C5 0.0365(16) 0.0315(16) 0.0173(13) 0.0029(12) 0.0038(12) -0.0037(13)
C6 0.0236(14) 0.0314(16) 0.0242(14) -0.0018(12) 0.0028(11) -0.0014(12)
C7 0.0205(13) 0.0223(13) 0.0211(13) 0.0004(12) 0.0021(11) 0.0020(12)
C8 0.0204(13) 0.0306(16) 0.0251(14) -0.0021(12) 0.0010(11) -0.0004(12)
C9 0.0209(15) 0.0422(17) 0.0252(15) 0.0003(14) -0.0010(12) 0.0036(14)
C10 0.0238(14) 0.0360(17) 0.0313(15) 0.0030(13) 0.0051(12) 0.0097(13)
C11 0.0326(16) 0.0300(17) 0.0388(17) -0.0074(14) 0.0026(14) 0.0082(13)
C12 0.0171(12) 0.0256(14) 0.0245(13) -0.0061(11) -0.0029(10) 0.0016(11)
C13 0.0236(14) 0.0322(16) 0.0290(15) -0.0016(13) 0.0040(11) -0.0005(12)
C14 0.0245(15) 0.050(2) 0.0270(15) -0.0065(14) 0.0047(12) 0.0010(14)
C15 0.0209(16) 0.044(2) 0.034(2) -0.0174(13) -0.0026(14) 0.0065(12)
C16 0.0299(16) 0.0252(16) 0.0380(18) -0.0080(14) -0.0048(13) 0.0053(14)

loop_
_atom_type_symbol
_atom_type_description
_atom_type_scat_dispersion_real
_atom_type_scat_dispersion_imag
_atom_type_scat_source
C C 0.0181 0.0091 'International Tables Vol C Tables 4.2.6.8 and 6.1.1.4'
H H 0.0000 0.0000 'International Tables Vol C Tables 4.2.6.8 and 6.1.1.4'
F F 0.0727 0.0534 'International Tables Vol C Tables 4.2.6.8 and 6.1.1.4'
N N 0.0311 0.0180 'International Tables Vol C Tables 4.2.6.8 and 6.1.1.4'
P P 0.2955 0.4335 'International Tables Vol C Tables 4.2.6.8 and 6.1.1.4'
Re Re -5.2083 5.8923 'International Tables Vol C Tables 4.2.6.8 and 6.1.1.4'

loop_
_exptl_crystal_face_index_h
_exptl_crystal_face_index_k
_exptl_crystal_face_index_l
_exptl_crystal_face_perp_dist
1 -1 15 0.0033
-1 1 -15 0.0313
-7 -4 0 0.0614
-3 5 5 0.0293
3 -5 -5 0.0313
4 4 4 0.0300
-9 1 3 0.0733
4 3 11 0.0129
0 1 15 0.0044
-7 -3 11 0.0498
-2 -5 1 0.0422
8 3 -1 0.0592
4 5 -1 0.0374
-1 5 -7 0.0364

loop_
_geom_angle_atom_site_label_1
_geom_angle_atom_site_label_2
_geom_angle_atom_site_label_3
_geom_angle
_geom_angle_site_symmetry_1
_geom_angle_site_symmetry_3
_geom_angle_publ_flag
C1 Re1 C1 180.0 . 5_666 ?
C2 Re1 C1 36.33(10) 5_666 5_666 ?
C2 Re1 C1 143.67(10) 5_666 . ?
C2 Re1 C1 143.67(10) . 5_666 ?
C2 Re1 C1 36.33(10) . . ?
C2 Re1 C2 180.0 . 5_666 ?
C2 Re1 C4 113.64(11) . 5_666 ?
C2 Re1 C4 66.36(11) . . ?
C2 Re1 C4 113.64(11) 5_666 . ?
C2 Re1 C4 66.36(11) 5_666 5_666 ?
C2 Re1 C5 102.53(12) . 5_666 ?
C2 Re1 C5 77.47(12) . . ?
C2 Re1 C5 102.53(12) 5_666 . ?
C2 Re1 C5 77.47(12) 5_666 5_666 ?
C2 Re1 C6 114.67(11) . 5_666 ?
C2 Re1 C6 114.67(11) 5_666 . ?
C2 Re1 C6 65.33(11) . . ?
C2 Re1 C6 65.33(11) 5_666 5_666 ?
C3 Re1 C1 66.14(11) 5_666 5_666 ?
C3 Re1 C1 66.14(11) . . ?
C3 Re1 C1 113.86(11) 5_666 . ?
C3 Re1 C1 113.86(11) . 5_666 ?
C3 Re1 C2 37.18(11) . . ?
C3 Re1 C2 142.82(11) . 5_666 ?
C3 Re1 C2 37.18(11) 5_666 5_666 ?
C3 Re1 C2 142.82(11) 5_666 . ?
C3 Re1 C3 180.0 5_666 . ?
C3 Re1 C4 143.26(13) 5_666 . ?
C3 Re1 C4 36.74(13) . . ?
C3 Re1 C4 143.26(13) . 5_666 ?
C3 Re1 C4 36.74(13) 5_666 5_666 ?
C3 Re1 C5 114.17(13) . 5_666 ?
C3 Re1 C5 65.84(13) 5_666 5_666 ?
C3 Re1 C5 65.83(13) . . ?
C3 Re1 C5 114.17(13) 5_666 . ?
C3 Re1 C6 77.84(12) 5_666 5_666 ?
C3 Re1 C6 77.84(12) . . ?
C3 Re1 C6 102.16(12) 5_666 . ?
C3 Re1 C6 102.16(12) . 5_666 ?
C4 Re1 C1 77.90(11) . . ?
C4 Re1 C1 102.10(11) . 5_666 ?
C4 Re1 C1 102.10(11) 5_666 . ?
C4 Re1 C1 77.90(11) 5_666 5_666 ?
C4 Re1 C4 180.0 . 5_666 ?
C4 Re1 C5 143.35(12) . 5_666 ?
C4 Re1 C5 143.35(12) 5_666 . ?
C4 Re1 C5 36.65(12) . . ?
C4 Re1 C5 36.65(12) 5_666 5_666 ?
C4 Re1 C6 113.95(12) . 5_666 ?
C4 Re1 C6 66.05(12) . . ?
C4 Re1 C6 113.95(12) 5_666 . ?
C4 Re1 C6 66.05(12) 5_666 5_666 ?
C5 Re1 C1 65.31(11) 5_666 5_666 ?
C5 Re1 C1 114.69(11) . 5_666 ?
C5 Re1 C1 65.31(11) . . ?
C5 Re1 C1 114.69(11) 5_666 . ?
C5 Re1 C5 180.0 . 5_666 ?
C5 Re1 C6 36.49(11) . . ?
C5 Re1 C6 143.51(11) . 5_666 ?
C5 Re1 C6 36.49(11) 5_666 5_666 ?
C5 Re1 C6 143.51(11) 5_666 . ?
C6 Re1 C1 36.06(10) . . ?
C6 Re1 C1 143.94(10) 5_666 . ?
C6 Re1 C1 36.05(10) 5_666 5_666 ?
C6 Re1 C1 143.95(10) . 5_666 ?
C6 Re1 C6 180.0 . 5_666 ?
F2 P1 F1 90.20(10) 2_656 . ?
F2 P1 F1 90.19(10) . . ?
F2 P1 F2 179.6(2) 2_656 . ?
F2 P1 F3 89.81(10) . . ?
F2 P1 F3 89.80(10) 2_656 . ?
F2 P1 F4 90.07(14) 2_656 2_656 ?
F2 P1 F4 89.93(14) 2_656 . ?
F2 P1 F4 90.07(14) . . ?
F2 P1 F4 89.93(14) . 2_656 ?
F3 P1 F1 180.0 . . ?
F4 P1 F1 90.05(11) . . ?
F4 P1 F1 90.06(11) 2_656 . ?
F4 P1 F3 89.94(11) 2_656 . ?
F4 P1 F3 89.95(11) . . ?
F4 P1 F4 179.9(2) 2_656 . ?
C1 N1 C7 124.0(2) . . ?
C1 N1 C12 118.6(2) . . ?
C7 N1 C12 116.8(2) . . ?
C7 N2 C11 117.2(3) . . ?
C12 N3 C16 115.9(3) . . ?
N1 C1 Re1 132.7(2) . . ?
N1 C1 C2 119.3(3) . . ?
N1 C1 C6 122.4(3) . . ?
C2 C1 Re1 69.05(16) . . ?
C2 C1 C6 118.2(3) . . ?
C6 C1 Re1 70.65(17) . . ?
Re1 C2 H2 126.8 . . ?
C1 C2 Re1 74.63(17) . . ?
C1 C2 H2 119.3 . . ?
C1 C2 C3 121.3(3) . . ?
C3 C2 Re1 71.19(16) . . ?
C3 C2 H2 119.3 . . ?
Re1 C3 H3 128.4 . . ?
C2 C3 Re1 71.63(16) . . ?
C2 C3 H3 120.1 . . ?
C4 C3 Re1 71.99(18) . . ?
C4 C3 C2 119.7(3) . . ?
C4 C3 H3 120.1 . . ?
Re1 C4 H4 128.5 . . ?
C3 C4 Re1 71.28(18) . . ?
C3 C4 H4 120.3 . . ?
C3 C4 C5 119.4(3) . . ?
C5 C4 Re1 72.11(18) . . ?
C5 C4 H4 120.3 . . ?
Re1 C5 H5 128.9 . . ?
C4 C5 Re1 71.24(18) . . ?
C4 C5 H5 119.6 . . ?
C4 C5 C6 120.9(3) . . ?
C6 C5 Re1 72.65(17) . . ?
C6 C5 H5 119.6 . . ?
Re1 C6 H6 128.3 . . ?
C1 C6 Re1 73.30(17) . . ?
C1 C6 H6 119.8 . . ?
C5 C6 Re1 70.86(18) . . ?
C5 C6 C1 120.4(3) . . ?
C5 C6 H6 119.8 . . ?
N2 C7 N1 118.1(3) . . ?
N2 C7 C8 123.3(3) . . ?
C8 C7 N1 118.5(3) . . ?
C7 C8 H8 121.1 . . ?
C9 C8 C7 117.8(3) . . ?
C9 C8 H8 121.1 . . ?
C8 C9 H9 120.0 . . ?
C10 C9 C8 119.9(3) . . ?
C10 C9 H9 120.0 . . ?
C9 C10 H10 121.0 . . ?
C9 C10 C11 117.9(3) . . ?
C11 C10 H10 121.0 . . ?
N2 C11 C10 123.7(3) . . ?
N2 C11 H11 118.1 . . ?
C10 C11 H11 118.1 . . ?
N3 C12 N1 116.3(3) . . ?
N3 C12 C13 124.3(3) . . ?
C13 C12 N1 119.3(3) . . ?
C12 C13 H13 120.9 . . ?
C12 C13 C14 118.2(3) . . ?
C14 C13 H13 120.9 . . ?
C13 C14 H14 120.7 . . ?
C15 C14 C13 118.7(3) . . ?
C15 C14 H14 120.7 . . ?
C14 C15 H15 120.6 . . ?
C16 C15 C14 118.8(3) . . ?
C16 C15 H15 120.6 . . ?
N3 C16 C15 124.1(3) . . ?
N3 C16 H16 118.0 . . ?
C15 C16 H16 118.0 . . ?

loop_
_geom_bond_atom_site_label_1
_geom_bond_atom_site_label_2
_geom_bond_distance
_geom_bond_site_symmetry_2
_geom_bond_publ_flag
Re1 C1 2.310(3) 5_666 ?
Re1 C1 2.310(3) . ?
Re1 C2 2.237(3) . ?
Re1 C2 2.237(3) 5_666 ?
Re1 C3 2.231(3) 5_666 ?
Re1 C3 2.231(3) . ?
Re1 C4 2.241(3) 5_666 ?
Re1 C4 2.241(3) . ?
Re1 C5 2.252(3) 5_666 ?
Re1 C5 2.252(3) . ?
Re1 C6 2.275(3) 5_666 ?
Re1 C6 2.275(3) . ?
P1 F1 1.600(3) . ?
P1 F2 1.592(2) . ?
P1 F2 1.592(2) 2_656 ?
P1 F3 1.596(3) . ?
P1 F4 1.594(2) 2_656 ?
P1 F4 1.594(2) . ?
N1 C1 1.409(3) . ?
N1 C7 1.415(4) . ?
N1 C12 1.433(4) . ?
N2 C7 1.325(4) . ?
N2 C11 1.348(4) . ?
N3 C12 1.330(4) . ?
N3 C16 1.352(4) . ?
C1 C2 1.419(4) . ?
C1 C6 1.419(4) . ?
C2 H2 0.9500 . ?
C2 C3 1.424(4) . ?
C3 H3 0.9500 . ?
C3 C4 1.409(5) . ?
C4 H4 0.9500 . ?
C4 C5 1.413(5) . ?
C5 H5 0.9500 . ?
C5 C6 1.418(4) . ?
C6 H6 0.9500 . ?
C7 C8 1.404(4) . ?
C8 H8 0.9500 . ?
C8 C9 1.380(5) . ?
C9 H9 0.9500 . ?
C9 C10 1.378(5) . ?
C10 H10 0.9500 . ?
C10 C11 1.383(5) . ?
C11 H11 0.9500 . ?
C12 C13 1.384(4) . ?
C13 H13 0.9500 . ?
C13 C14 1.389(5) . ?
C14 H14 0.9500 . ?
C14 C15 1.374(5) . ?
C15 H15 0.9500 . ?
C15 C16 1.373(6) . ?
C16 H16 0.9500 . ?

loop_
_exptl_oxdiff_crystal_face_indexfrac_h
_exptl_oxdiff_crystal_face_indexfrac_k
_exptl_oxdiff_crystal_face_indexfrac_l
_exptl_oxdiff_crystal_face_x
_exptl_oxdiff_crystal_face_y
_exptl_oxdiff_crystal_face_z
1.2173 -1.0693 14.9466 0.1767 -0.9516 -0.2513
-1.2173 1.0693 -14.9466 -0.1767 0.9516 0.2513
-6.5758 -3.6440 -0.2108 0.0283 -0.1455 0.9890
-2.6258 4.7874 5.2537 0.8339 0.2470 -0.4936
2.6258 -4.7874 -5.2537 -0.8339 -0.2470 0.4936
4.1772 4.3268 3.7689 0.2952 0.0864 -0.9515
-8.9939 0.9978 2.9921 0.7809 0.1933 0.5366
3.9934 3.0009 11.0063 0.3428 -0.4290 -0.9096
-0.0027 1.0006 14.9976 0.4871 -0.7214 -0.4151
-6.9940 -3.0005 10.9846 0.4081 -0.6818 0.7254
-1.9954 -4.9994 0.9887 -0.3945 -0.4732 0.7697
7.9919 3.0012 -0.9864 -0.2231 0.1083 -0.9983
3.9938 4.9999 -0.9867 0.2622 0.4151 -0.9298
-1.0014 4.9984 -6.9900 0.4422 0.8870 -0.4139
